data_7153651
loop_
_publ_author_name
'Olbrich, Martin'
'Mayer, Peter'
'Trauner, Dirk'

_publ_section_title
;
 A step toward polytwistane: synthesis and characterization of
 C2-symmetric tritwistane.
;
_journal_issue 1
_journal_name_full 'Organic &amp; biomolecular chemistry'
_journal_page_first 108
_journal_page_last 112
_journal_paper_doi 10.1039/c3ob42152j
_journal_volume 12
_journal_year 2014
_chemical_formula_moiety 'C14 H18 O'
_chemical_formula_sum 'C14 H18 O'
_chemical_formula_weight 202.292
_space_group_IT_number 2
_symmetry_cell_setting triclinic
_symmetry_Int_Tables_number 2
_symmetry_space_group_name_Hall '-P 1'
_symmetry_space_group_name_H-M 'P -1'
_atom_sites_solution_hydrogens geom
_atom_sites_solution_primary direct
_atom_sites_solution_secondary difmap
_audit_block_code C14H18O_pn198_trauner
_audit_creation_date 21-Jun-11
_audit_creation_method 'form98_non/compatible with shelxl97-2'
_audit_update_record 24-Jun-11
_cell_angle_alpha 74.540(3)
_cell_angle_beta 89.252(3)
_cell_angle_gamma 68.175(3)
_cell_formula_units_Z 2
_cell_length_a 6.2093(4)
_cell_length_b 8.3668(5)
_cell_length_c 11.1450(5)
_cell_measurement_reflns_used 2342
_cell_measurement_temperature 173(2)
_cell_measurement_theta_max 27.485
_cell_measurement_theta_min 3.134
_cell_volume 515.65(5)
_computing_cell_refinement 'HKL Scalepack (Otwinowski & Minor 1997)'
_computing_data_collection 'Collect (Bruker AXS BV, 1997-2004)'
_computing_data_reduction 'HKL Denzo and Scalepack (Otwinowski & Minor 1997)'
_computing_structure_refinement
;
Sheldrick, G. M. (2008).
<i>Acta Cryst.</i> A<b>64</b>, 112--122.
;
_computing_structure_solution
;
A. Altomare, M. C. Burla, M. Camalli, G. L. Cascarano, C. Giacovazzo, A.
Guagliardi, A. G. G. Moliterni, G. Polidori, R. Spagna: SIR97: a new tool for
crystal structure determination and refinement; J. Appl. Crystallogr. 1999,
32, 115-119.
;
_diffrn_ambient_temperature 173(2)
_diffrn_detector_area_resol_mean 9
_diffrn_measured_fraction_theta_full 0.992
_diffrn_measured_fraction_theta_max 0.992
_diffrn_measurement_device '95mm CCD camera on \k-goniostat'
_diffrn_measurement_device_type KappaCCD
_diffrn_measurement_method 'CCD; rotation images; thick slices'
_diffrn_orient_matrix_type 'by Bruker AXS Collect from scalepack cell'
_diffrn_orient_matrix_UB_11 0.1278605
_diffrn_orient_matrix_UB_12 -0.0213931
_diffrn_orient_matrix_UB_13 0.0631853
_diffrn_orient_matrix_UB_21 -0.0066533
_diffrn_orient_matrix_UB_22 0.1244356
_diffrn_orient_matrix_UB_23 -0.0384741
_diffrn_orient_matrix_UB_31 -0.1182571
_diffrn_orient_matrix_UB_32 0.0454482
_diffrn_orient_matrix_UB_33 0.0572263
_diffrn_radiation_collimation 0.20
_diffrn_radiation_monochromator 'MONTEL, graded multilayered X-ray optics'
_diffrn_radiation_source 'rotating anode'
_diffrn_radiation_type MoK\a
_diffrn_radiation_wavelength 0.71073
_diffrn_reflns_av_R_equivalents 0.0410
_diffrn_reflns_av_sigmaI/netI 0.0552
_diffrn_reflns_limit_h_max 8
_diffrn_reflns_limit_h_min -8
_diffrn_reflns_limit_k_max 10
_diffrn_reflns_limit_k_min -10
_diffrn_reflns_limit_l_max 14
_diffrn_reflns_limit_l_min -13
_diffrn_reflns_number 4338
_diffrn_reflns_theta_full 27.55
_diffrn_reflns_theta_max 27.55
_diffrn_reflns_theta_min 3.55
_diffrn_source_current 55.00
_diffrn_source_power 3.025
_diffrn_source_type 'FR 591 generator'
_diffrn_source_voltage 55.00
_exptl_absorpt_coefficient_mu 0.079
_exptl_absorpt_correction_type none
_exptl_crystal_colour colourless
_exptl_crystal_density_diffrn 1.30287(13)
_exptl_crystal_density_method 'not measured'
_exptl_crystal_description platelet
_exptl_crystal_F_000 220
_exptl_crystal_size_max 0.24
_exptl_crystal_size_mid 0.12
_exptl_crystal_size_min 0.03
_refine_diff_density_max 0.178
_refine_diff_density_min -0.161
_refine_diff_density_rms 0.038
_refine_ls_extinction_method none
_refine_ls_goodness_of_fit_ref 1.036
_refine_ls_hydrogen_treatment constr
_refine_ls_matrix_type full
_refine_ls_number_parameters 200
_refine_ls_number_reflns 2364
_refine_ls_number_restraints 0
_refine_ls_restrained_S_all 1.036
_refine_ls_R_factor_all 0.0882
_refine_ls_R_factor_gt 0.0518
_refine_ls_shift/su_max 0.000
_refine_ls_shift/su_mean 0.000
_refine_ls_structure_factor_coef Fsqd
_refine_ls_weighting_details 'calc w=1/[\s^2^(Fo^2^)+(0.0579P)^2^+0.0876P] where P=(Fo^2^+2Fc^2^)/3'
_refine_ls_weighting_scheme calc
_refine_ls_wR_factor_gt 0.1213
_refine_ls_wR_factor_ref 0.1385
_reflns_number_gt 1540
_reflns_number_total 2364
_reflns_threshold_expression >2sigma(I)
_cod_data_source_file c3ob42152j.txt
_cod_data_source_block pn198
_cod_original_cell_volume 515.66(5)
_cod_database_code 7153651

loop_
_symmetry_equiv_pos_as_xyz
'x, y, z'
'-x, -y, -z'

loop_
_atom_site_label
_atom_site_type_symbol
_atom_site_fract_x
_atom_site_fract_y
_atom_site_fract_z
_atom_site_U_iso_or_equiv
_atom_site_adp_type
_atom_site_occupancy
_atom_site_symmetry_multiplicity
_atom_site_calc_flag
_atom_site_refinement_flags
_atom_site_disorder_assembly
_atom_site_disorder_group
C2 C 0.5003(3) 0.8141(2) 0.81276(16) 0.0486(5) Uani 1 1 d . . .
H2A H 0.3605 0.8086 0.8545 0.058 Uiso 1 1 calc R A 1
H2B H 0.5384 0.9097 0.8326 0.058 Uiso 1 1 calc R A 1
C3 C 0.4498(3) 0.8578(2) 0.67216(16) 0.0473(5) Uani 1 1 d . G .
H3A H 0.2837 0.8827 0.6518 0.057 Uiso 1 1 calc R B 1
H3B H 0.4796 0.9667 0.6299 0.057 Uiso 1 1 calc R B 1
C5 C 0.5773(3) 0.52637(19) 0.69373(13) 0.0304(4) Uani 1 1 d . . .
H5 H 0.4155 0.5334 0.6775 0.036 Uiso 1 1 calc R C 1
C7 C 0.7631(3) 0.1965(2) 0.70953(15) 0.0428(4) Uani 1 1 d . . .
H7A H 0.6116 0.1894 0.6918 0.051 Uiso 1 1 calc R D 1
H7B H 0.8854 0.1063 0.6778 0.051 Uiso 1 1 calc R D 1
C8 C 0.8148(3) 0.1554(2) 0.84953(15) 0.0460(5) Uani 1 1 d . G .
H8A H 0.9532 0.0425 0.8801 0.055 Uiso 1 1 calc R E 1
H8B H 0.6808 0.1391 0.8927 0.055 Uiso 1 1 calc R E 1
C10 C 0.6444(3) 0.48322(19) 0.83676(12) 0.0297(4) Uani 1 1 d . G .
H10 H 0.5114 0.4711 0.8847 0.036 Uiso 1 1 calc R F 1
O11 O 1.0318(5) 0.7245(4) 0.8041(3) 0.0433(9) Uani 0.385(2) 1 d P G 1
C11 C 0.8926(9) 0.6694(5) 0.7789(5) 0.0327(9) Uani 0.385(2) 1 d P G 1
C12 C 0.8629(9) 0.6367(6) 0.6540(4) 0.0314(9) Uani 0.385(2) 1 d P G 1
H12 H 0.9345 0.7019 0.5876 0.038 Uiso 0.385(2) 1 calc PR G 1
C13 C 0.9644(10) 0.4269(6) 0.6679(5) 0.0320(10) Uani 0.385(2) 1 d P G 1
H13 H 1.0834 0.3952 0.6079 0.038 Uiso 0.385(2) 1 calc PR G 1
C14 C 1.0616(12) 0.3174(6) 0.8024(7) 0.0360(12) Uani 0.385(2) 1 d P G 1
H14A H 1.1695 0.1948 0.8042 0.043 Uiso 0.385(2) 1 calc PR G 1
H14B H 1.1491 0.3745 0.8380 0.043 Uiso 0.385(2) 1 calc PR G 1
C1 C 0.7041(3) 0.6346(2) 0.86092(13) 0.0333(4) Uani 0.385(2) 1 d P G 1
H1 H 0.7515 0.6093 0.9516 0.040 Uiso 0.385(2) 1 calc PR G 1
C4 C 0.6027(3) 0.7021(2) 0.62507(13) 0.0338(4) Uani 0.385(2) 1 d P G 1
H4 H 0.5637 0.7299 0.5331 0.041 Uiso 0.385(2) 1 calc PR G 1
C6 C 0.7551(3) 0.3830(2) 0.64315(13) 0.0306(4) Uani 0.385(2) 1 d P G 1
H6 H 0.7177 0.4105 0.5511 0.037 Uiso 0.385(2) 1 calc PR G 1
C9 C 0.8598(3) 0.3084(2) 0.87934(13) 0.0328(4) Uani 0.385(2) 1 d P G 1
H9 H 0.9067 0.2786 0.9706 0.039 Uiso 0.385(2) 1 calc PR G 1
O14 O 1.2627(7) 0.2448(6) 0.8424(4) 0.0407(12) Uani 0.2463(15) 1 d P G 2
C11 C 0.8926(9) 0.6694(5) 0.7789(5) 0.0327(9) Uani 0.2463(15) 1 d P G 2
H11A H 0.8785 0.7948 0.7657 0.039 Uiso 0.2463(15) 1 calc PR G 2
H11B H 1.0493 0.5885 0.8213 0.039 Uiso 0.2463(15) 1 calc PR G 2
C12 C 0.8629(9) 0.6367(6) 0.6540(4) 0.0314(9) Uani 0.2463(15) 1 d P G 2
H12A H 0.9345 0.7019 0.5876 0.038 Uiso 0.2463(15) 1 calc PR G 2
C13 C 0.9644(10) 0.4269(6) 0.6679(5) 0.0320(10) Uani 0.2463(15) 1 d P G 2
H13A H 1.0834 0.3952 0.6079 0.038 Uiso 0.2463(15) 1 calc PR G 2
C14 C 1.0616(12) 0.3174(6) 0.8024(7) 0.0360(12) Uani 0.2463(15) 1 d P G 2
C1 C 0.7041(3) 0.6346(2) 0.86092(13) 0.0333(4) Uani 0.2463(15) 1 d P G 2
H1A H 0.7515 0.6093 0.9516 0.040 Uiso 0.2463(15) 1 calc PR G 2
C4 C 0.6027(3) 0.7021(2) 0.62507(13) 0.0338(4) Uani 0.2463(15) 1 d P G 2
H4A H 0.5637 0.7299 0.5331 0.041 Uiso 0.2463(15) 1 calc PR G 2
C6 C 0.7551(3) 0.3830(2) 0.64315(13) 0.0306(4) Uani 0.2463(15) 1 d P G 2
H6A H 0.7177 0.4105 0.5511 0.037 Uiso 0.2463(15) 1 calc PR G 2
C9 C 0.8598(3) 0.3084(2) 0.87934(13) 0.0328(4) Uani 0.2463(15) 1 d P G 2
H9A H 0.9067 0.2786 0.9706 0.039 Uiso 0.2463(15) 1 calc PR G 2
O121 O 0.9513(7) 0.7862(6) 0.5948(3) 0.0447(13) Uani 0.284(3) 1 d P G 3
C111 C 0.9307(15) 0.5936(10) 0.7966(8) 0.0328(17) Uani 0.284(3) 1 d P G 3
H11C H 1.0462 0.6277 0.8345 0.039 Uiso 0.284(3) 1 calc PR G 3
C121 C 0.8531(16) 0.7007(11) 0.6640(8) 0.0326(16) Uani 0.284(3) 1 d P G 3
C131 C 1.0158(18) 0.3558(11) 0.6766(10) 0.037(2) Uani 0.284(3) 1 d P G 3
H13C H 1.1226 0.2335 0.6770 0.045 Uiso 0.284(3) 1 calc PR G 3
H13B H 1.0602 0.4436 0.6135 0.045 Uiso 0.284(3) 1 calc PR G 3
C141 C 1.0333(17) 0.3824(11) 0.8040(10) 0.0286(17) Uani 0.284(3) 1 d P G 3
H14C H 1.1960 0.3192 0.8457 0.034 Uiso 0.284(3) 1 calc PR G 3
C1 C 0.7041(3) 0.6346(2) 0.86092(13) 0.0333(4) Uani 0.284(3) 1 d P G 3
H1B H 0.7414 0.6094 0.9527 0.040 Uiso 0.284(3) 1 calc PR G 3
C4 C 0.6027(3) 0.7021(2) 0.62507(13) 0.0338(4) Uani 0.284(3) 1 d P G 3
H4B H 0.5736 0.7294 0.5324 0.041 Uiso 0.284(3) 1 calc PR G 3
C6 C 0.7551(3) 0.3830(2) 0.64315(13) 0.0306(4) Uani 0.284(3) 1 d P G 3
H6B H 0.7211 0.4108 0.5508 0.037 Uiso 0.284(3) 1 calc PR G 3
C9 C 0.8598(3) 0.3084(2) 0.87934(13) 0.0328(4) Uani 0.284(3) 1 d P G 3
H9B H 0.9020 0.2784 0.9712 0.039 Uiso 0.284(3) 1 calc PR G 3
O131 O 1.178(2) 0.3035(17) 0.6310(10) 0.044(3) Uani 0.0848(9) 1 d P G 4
C111 C 0.9307(15) 0.5936(10) 0.7966(8) 0.0328(17) Uani 0.0848(9) 1 d P G 4
H11D H 1.0462 0.6277 0.8345 0.039 Uiso 0.0848(9) 1 calc PR G 4
C121 C 0.8531(16) 0.7007(11) 0.6640(8) 0.0326(16) Uani 0.0848(9) 1 d P G 4
H12C H 0.9687 0.6479 0.6092 0.039 Uiso 0.0848(9) 1 calc PR G 4
H12B H 0.8410 0.8251 0.6534 0.039 Uiso 0.0848(9) 1 calc PR G 4
C131 C 1.0158(18) 0.3558(11) 0.6766(10) 0.037(2) Uani 0.0848(9) 1 d P G 4
C141 C 1.0333(17) 0.3824(11) 0.8040(10) 0.0286(17) Uani 0.0848(9) 1 d P G 4
H14D H 1.1960 0.3192 0.8457 0.034 Uiso 0.0848(9) 1 calc PR G 4
C1 C 0.7041(3) 0.6346(2) 0.86092(13) 0.0333(4) Uani 0.0848(9) 1 d P G 4
H1C H 0.7414 0.6094 0.9527 0.040 Uiso 0.0848(9) 1 calc PR G 4
C4 C 0.6027(3) 0.7021(2) 0.62507(13) 0.0338(4) Uani 0.0848(9) 1 d P G 4
H4C H 0.5736 0.7294 0.5324 0.041 Uiso 0.0848(9) 1 calc PR G 4
C6 C 0.7551(3) 0.3830(2) 0.64315(13) 0.0306(4) Uani 0.0848(9) 1 d P G 4
H6C H 0.7211 0.4108 0.5508 0.037 Uiso 0.0848(9) 1 calc PR G 4
C9 C 0.8598(3) 0.3084(2) 0.87934(13) 0.0328(4) Uani 0.0848(9) 1 d P G 4
H9C H 0.9020 0.2784 0.9712 0.039 Uiso 0.0848(9) 1 calc PR G 4

loop_
_atom_site_aniso_label
_atom_site_aniso_U_11
_atom_site_aniso_U_22
_atom_site_aniso_U_33
_atom_site_aniso_U_23
_atom_site_aniso_U_13
_atom_site_aniso_U_12
C2 0.0540(11) 0.0377(10) 0.0570(11) -0.0226(8) 0.0195(9) -0.0147(9)
C3 0.0405(10) 0.0314(9) 0.0620(11) -0.0102(8) -0.0056(8) -0.0068(8)
C5 0.0283(8) 0.0294(8) 0.0317(8) -0.0079(6) -0.0029(6) -0.0095(7)
C7 0.0540(11) 0.0337(9) 0.0437(9) -0.0128(7) -0.0028(8) -0.0185(8)
C8 0.0642(12) 0.0313(9) 0.0413(9) -0.0048(7) -0.0014(8) -0.0204(9)
C10 0.0317(8) 0.0328(8) 0.0274(7) -0.0085(6) 0.0070(6) -0.0157(7)
O11 0.0421(18) 0.055(2) 0.0482(18) -0.0228(14) 0.0071(13) -0.0297(16)
C11 0.030(2) 0.032(2) 0.034(2) -0.006(2) 0.0017(14) -0.012(2)
C12 0.0365(17) 0.042(3) 0.0250(15) -0.0125(16) 0.0071(11) -0.023(2)
C13 0.026(3) 0.042(3) 0.0293(18) -0.012(2) 0.0061(16) -0.013(2)
C14 0.039(2) 0.030(3) 0.0401(18) -0.013(2) -0.0042(14) -0.012(2)
C1 0.0350(9) 0.0398(9) 0.0305(8) -0.0155(7) 0.0068(6) -0.0165(7)
C4 0.0321(8) 0.0330(9) 0.0299(8) -0.0026(6) -0.0005(6) -0.0093(7)
C6 0.0356(8) 0.0334(9) 0.0255(7) -0.0095(6) 0.0003(6) -0.0151(7)
C9 0.0383(9) 0.0339(9) 0.0247(7) -0.0038(6) -0.0035(6) -0.0151(7)
O14 0.022(2) 0.038(3) 0.054(3) -0.012(2) -0.012(2) -0.002(2)
C11 0.030(2) 0.032(2) 0.034(2) -0.006(2) 0.0017(14) -0.012(2)
C12 0.0365(17) 0.042(3) 0.0250(15) -0.0125(16) 0.0071(11) -0.023(2)
C13 0.026(3) 0.042(3) 0.0293(18) -0.012(2) 0.0061(16) -0.013(2)
C14 0.039(2) 0.030(3) 0.0401(18) -0.013(2) -0.0042(14) -0.012(2)
C1 0.0350(9) 0.0398(9) 0.0305(8) -0.0155(7) 0.0068(6) -0.0165(7)
C4 0.0321(8) 0.0330(9) 0.0299(8) -0.0026(6) -0.0005(6) -0.0093(7)
C6 0.0356(8) 0.0334(9) 0.0255(7) -0.0095(6) 0.0003(6) -0.0151(7)
C9 0.0383(9) 0.0339(9) 0.0247(7) -0.0038(6) -0.0035(6) -0.0151(7)
O121 0.046(3) 0.052(3) 0.045(2) -0.0088(19) 0.0134(19) -0.032(2)
C111 0.031(4) 0.045(5) 0.024(3) -0.007(4) 0.002(2) -0.018(4)
C121 0.030(3) 0.043(5) 0.037(3) -0.022(3) 0.006(2) -0.020(4)
C131 0.028(5) 0.037(5) 0.040(3) -0.007(4) -0.002(3) -0.008(4)
C141 0.021(3) 0.037(5) 0.033(3) -0.013(4) 0.000(2) -0.015(4)
C1 0.0350(9) 0.0398(9) 0.0305(8) -0.0155(7) 0.0068(6) -0.0165(7)
C4 0.0321(8) 0.0330(9) 0.0299(8) -0.0026(6) -0.0005(6) -0.0093(7)
C6 0.0356(8) 0.0334(9) 0.0255(7) -0.0095(6) 0.0003(6) -0.0151(7)
C9 0.0383(9) 0.0339(9) 0.0247(7) -0.0038(6) -0.0035(6) -0.0151(7)
O131 0.031(7) 0.054(9) 0.032(7) -0.016(6) 0.014(6) 0.003(6)
C111 0.031(4) 0.045(5) 0.024(3) -0.007(4) 0.002(2) -0.018(4)
C121 0.030(3) 0.043(5) 0.037(3) -0.022(3) 0.006(2) -0.020(4)
C131 0.028(5) 0.037(5) 0.040(3) -0.007(4) -0.002(3) -0.008(4)
C141 0.021(3) 0.037(5) 0.033(3) -0.013(4) 0.000(2) -0.015(4)
C1 0.0350(9) 0.0398(9) 0.0305(8) -0.0155(7) 0.0068(6) -0.0165(7)
C4 0.0321(8) 0.0330(9) 0.0299(8) -0.0026(6) -0.0005(6) -0.0093(7)
C6 0.0356(8) 0.0334(9) 0.0255(7) -0.0095(6) 0.0003(6) -0.0151(7)
C9 0.0383(9) 0.0339(9) 0.0247(7) -0.0038(6) -0.0035(6) -0.0151(7)

loop_
_atom_type_symbol
_atom_type_description
_atom_type_scat_dispersion_real
_atom_type_scat_dispersion_imag
_atom_type_scat_source
C C 0.0033 0.0016 'International Tables Vol C Tables 4.2.6.8 and 6.1.1.4'
H H 0.0000 0.0000 'International Tables Vol C Tables 4.2.6.8 and 6.1.1.4'
O O 0.0106 0.0060 'International Tables Vol C Tables 4.2.6.8 and 6.1.1.4'

loop_
_exptl_crystal_face_index_h
_exptl_crystal_face_index_k
_exptl_crystal_face_index_l
_exptl_crystal_face_perp_dist
0 -1 -6 0.053000
-1 3 18 0.068000
3 2 3 0.124000
-15 -6 5 0.112000
0 1 0 0.017000
0 -1 0 0.012000

loop_
_geom_angle_atom_site_label_1
_geom_angle_atom_site_label_2
_geom_angle_atom_site_label_3
_geom_angle
C3 C2 C1 109.91(13)
C3 C2 H2A 109.7
C1 C2 H2A 109.7
C3 C2 H2B 109.7
C1 C2 H2B 109.7
H2A C2 H2B 108.2
C4 C3 C2 110.41(13)
C4 C3 H3A 109.6
C2 C3 H3A 109.6
C4 C3 H3B 109.6
C2 C3 H3B 109.6
H3A C3 H3B 108.1
C6 C5 C4 105.20(12)
C6 C5 C10 108.93(11)
C4 C5 C10 109.06(11)
C6 C5 H5 111.2
C4 C5 H5 111.2
C10 C5 H5 111.2
C8 C7 C6 110.32(13)
C8 C7 H7A 109.6
C6 C7 H7A 109.6
C8 C7 H7B 109.6
C6 C7 H7B 109.6
H7A C7 H7B 108.1
C7 C8 C9 110.10(12)
C7 C8 H8A 109.6
C9 C8 H8A 109.6
C7 C8 H8B 109.6
C9 C8 H8B 109.6
H8A C8 H8B 108.2
C9 C10 C1 108.34(12)
C9 C10 C5 109.49(12)
C1 C10 C5 109.37(11)
C9 C10 H10 109.9
C1 C10 H10 109.9
C5 C10 H10 109.9
O11 C11 C12 124.0(5)
O11 C11 C1 126.4(5)
C12 C11 C1 109.4(4)
C4 C12 C11 104.6(3)
C4 C12 C13 106.4(3)
C11 C12 C13 110.2(4)
C4 C12 H12 111.8
C11 C12 H12 111.8
C13 C12 H12 111.8
C6 C13 C14 105.1(4)
C6 C13 C12 105.6(4)
C14 C13 C12 111.4(4)
C6 C13 H13 111.4
C14 C13 H13 111.4
C12 C13 H13 111.4
C9 C14 C13 108.9(5)
C9 C14 H14A 109.9
C13 C14 H14A 109.9
C9 C14 H14B 109.9
C13 C14 H14B 109.9
H14A C14 H14B 108.3
C2 C1 C10 110.54(13)
C2 C1 C11 100.72(19)
C10 C1 C11 111.4(2)
C2 C1 H1 111.3
C10 C1 H1 111.3
C11 C1 H1 111.3
C12 C4 C3 117.53(19)
C12 C4 C5 96.9(2)
C3 C4 C5 112.05(13)
C12 C4 H4 109.9
C3 C4 H4 109.9
C5 C4 H4 109.9
C7 C6 C13 117.8(2)
C7 C6 C5 111.59(13)
C13 C6 C5 96.4(2)
C7 C6 H6 110.1
C13 C6 H6 110.1
C5 C6 H6 110.1
C14 C9 C8 102.0(2)
C14 C9 C10 111.4(2)
C8 C9 C10 110.48(13)
C14 C9 H9 110.9
C8 C9 H9 110.9
C10 C9 H9 110.9
C121 C111 C141 108.9(8)
C121 C111 H11C 111.9
C141 C111 H11C 111.9
O121 C121 C111 126.8(7)
C141 C131 H13C 110.1
C141 C131 H13B 110.1
H13C C131 H13B 108.4
C131 C141 C111 111.1(8)
C131 C141 H14C 111.9
C111 C141 H14C 111.9

loop_
_geom_bond_atom_site_label_1
_geom_bond_atom_site_label_2
_geom_bond_distance
C2 C3 1.520(2)
C2 C1 1.523(2)
C2 H2A 0.9900
C2 H2B 0.9900
C3 C4 1.519(2)
C3 H3A 0.9900
C3 H3B 0.9900
C5 C6 1.528(2)
C5 C4 1.530(2)
C5 C10 1.5632(19)
C5 H5 1.0000
C7 C8 1.517(2)
C7 C6 1.521(2)
C7 H7A 0.9900
C7 H7B 0.9900
C8 C9 1.524(2)
C8 H8A 0.9900
C8 H8B 0.9900
C10 C9 1.532(2)
C10 C1 1.532(2)
C10 H10 1.0000
O11 C11 1.187(6)
C11 C12 1.515(7)
C11 C1 1.541(6)
C12 C4 1.509(5)
C12 C13 1.592(7)
C12 H12 1.0000
C13 C6 1.523(7)
C13 C14 1.526(9)
C13 H13 1.0000
C14 C9 1.523(7)
C14 H14A 0.9900
C14 H14B 0.9900
C1 H1 1.0000
C4 H4 1.0000
C6 H6 1.0000
C9 H9 1.0000
O121 C121 1.223(9)
C111 C121 1.486(12)
C111 C141 1.619(12)
C111 H11C 1.0000
C131 C141 1.506(15)
C131 H13C 0.9900
C131 H13B 0.9900
C141 H14C 1.0000

loop_
_geom_torsion_atom_site_label_1
_geom_torsion_atom_site_label_2
_geom_torsion_atom_site_label_3
_geom_torsion_atom_site_label_4
_geom_torsion
C1 C2 C3 C4 5.2(2)
C6 C7 C8 C9 -4.0(2)
C6 C5 C10 C9 -2.14(15)
C4 C5 C10 C9 -116.45(13)
C6 C5 C10 C1 116.43(13)
C4 C5 C10 C1 2.12(16)
O11 C11 C12 C4 -139.4(4)
C1 C11 C12 C4 36.2(4)
O11 C11 C12 C13 106.6(5)
C1 C11 C12 C13 -77.8(5)
C4 C12 C13 C6 1.2(5)
C11 C12 C13 C6 114.0(4)
C4 C12 C13 C14 -112.5(5)
C11 C12 C13 C14 0.4(6)
C6 C13 C14 C9 -35.0(4)
C12 C13 C14 C9 78.9(5)
C3 C2 C1 C10 -62.03(17)
C3 C2 C1 C11 55.8(3)
C9 C10 C1 C2 176.50(11)
C5 C10 C1 C2 57.22(16)
C9 C10 C1 C11 65.4(2)
C5 C10 C1 C11 -53.9(2)
O11 C11 C1 C2 92.0(4)
C12 C11 C1 C2 -83.5(3)
O11 C11 C1 C10 -150.7(4)
C12 C11 C1 C10 33.8(4)
C11 C12 C4 C3 31.8(4)
C13 C12 C4 C3 148.4(3)
C11 C12 C4 C5 -87.5(3)
C13 C12 C4 C5 29.1(3)
C2 C3 C4 C12 -55.8(3)
C2 C3 C4 C5 55.18(18)
C6 C5 C4 C12 -52.1(2)
C10 C5 C4 C12 64.7(2)
C6 C5 C4 C3 -175.52(11)
C10 C5 C4 C3 -58.81(16)
C8 C7 C6 C13 53.9(3)
C8 C7 C6 C5 -56.32(18)
C14 C13 C6 C7 -31.6(5)
C12 C13 C6 C7 -149.5(3)
C14 C13 C6 C5 87.0(4)
C12 C13 C6 C5 -30.9(4)
C4 C5 C6 C7 176.03(11)
C10 C5 C6 C7 59.23(15)
C4 C5 C6 C13 52.7(2)
C10 C5 C6 C13 -64.1(2)
C13 C14 C9 C8 82.5(3)
C13 C14 C9 C10 -35.4(4)
C7 C8 C9 C14 -57.3(3)
C7 C8 C9 C10 61.24(18)
C1 C10 C9 C14 -63.7(3)
C5 C10 C9 C14 55.5(3)
C1 C10 C9 C8 -176.31(11)
C5 C10 C9 C8 -57.11(15)
C141 C111 C121 O121 -105.9(9)
C121 C111 C141 C131 -1.3(10)

loop_
_reflns_scale_group_code
_reflns_scale_meas_F
1 1.0
